data_7236224
loop_
_publ_author_name
'Behbehani, Haider'
'Ibrahim, Hamada Mohamed'

_publ_section_title
;
 An efficient ultrasonic-mediated one-pot synthesis of
 2,3,6,7,9-pentaazabicyclo[3.3.1]nonanes via a N,N-dimethylformamide
 dimethylacetal catalyzed Mannich-like reaction
;
_journal_issue 58
_journal_name_full 'RSC Advances'
_journal_page_first 52700
_journal_paper_doi 10.1039/C6RA09210A
_journal_volume 6
_journal_year 2016
_chemical_formula_moiety 'C32 H25 F2 N5 O2'
_chemical_formula_sum 'C32 H25 F2 N5 O2'
_chemical_formula_weight 549.58
_space_group_IT_number 14
_space_group_name_Hall '-P 2ybc'
_space_group_name_H-M_alt 'P 1 21/c 1'
_symmetry_cell_setting monoclinic
_symmetry_Int_Tables_number 14
_symmetry_space_group_name_Hall '-P 2ybc'
_symmetry_space_group_name_H-M 'P 1 21/c 1'
_atom_sites_solution_hydrogens geom
_atom_sites_solution_primary direct
_atom_sites_solution_secondary difmap
_audit_update_record
;
2016-03-31 deposited with the CCDC.
2016-05-23 downloaded from the CCDC.
;
_cell_angle_alpha 90.0000
_cell_angle_beta 91.531(6)
_cell_angle_gamma 90.0000
_cell_formula_units_Z 4
_cell_length_a 27.310(3)
_cell_length_b 12.2123(12)
_cell_length_c 8.3980(8)
_cell_measurement_reflns_used 5200
_cell_measurement_temperature 150
_cell_measurement_theta_max 25.93
_cell_measurement_theta_min 3.02
_cell_volume 2799.9(5)
_computing_cell_refinement 'CrystalClear-SM Expert 2.0 r4'
_computing_data_collection 'CrystalClear-SM Expert 2.0 r4 (Rigaku, 2009)'
_computing_data_reduction 'CrystalClear-SM Expert 2.0 r4'
_computing_molecular_graphics 'CrystalStructure 4.0'
_computing_publication_material 'CrystalStructure 4.0 (Rigaku, 2010)'
_computing_structure_refinement 'SHELXL97 (Sheldrick, 2008)'
_computing_structure_solution 'SHELXS97 (Sheldrick, 2008)'
_diffrn_ambient_temperature 150
_diffrn_detector_area_resol_mean 10.000
_diffrn_measured_fraction_theta_full 0.996
_diffrn_measured_fraction_theta_max 0.996
_diffrn_measurement_device_type 'Rigaku R-AXIS RAPID'
_diffrn_measurement_method \w
_diffrn_radiation_type 'Mo K\a'
_diffrn_radiation_wavelength 0.71075
_diffrn_reflns_av_R_equivalents 0.0292
_diffrn_reflns_limit_h_max 33
_diffrn_reflns_limit_h_min -33
_diffrn_reflns_limit_k_max 15
_diffrn_reflns_limit_k_min -15
_diffrn_reflns_limit_l_max 10
_diffrn_reflns_limit_l_min -9
_diffrn_reflns_number 23182
_diffrn_reflns_theta_full 25.97
_diffrn_reflns_theta_max 25.98
_diffrn_standards_number 0
_exptl_absorpt_coefficient_mu 0.093
_exptl_absorpt_correction_T_max 0.997
_exptl_absorpt_correction_T_min 0.521
_exptl_absorpt_correction_type multi-scan
_exptl_absorpt_process_details 'ABSCOR (Rigaku, 1995)'
_exptl_crystal_colour Yellow
_exptl_crystal_density_diffrn 1.304
_exptl_crystal_density_method 'not measured'
_exptl_crystal_description Platelet
_exptl_crystal_F_000 1144.00
_exptl_crystal_size_max 0.200
_exptl_crystal_size_mid 0.180
_exptl_crystal_size_min 0.030
_refine_diff_density_max 0.300
_refine_diff_density_min -0.320
_refine_ls_extinction_method none
_refine_ls_goodness_of_fit_ref 1.071
_refine_ls_hydrogen_treatment constr
_refine_ls_number_parameters 372
_refine_ls_number_reflns 5463
_refine_ls_number_restraints 0
_refine_ls_R_factor_gt 0.0539
_refine_ls_shift/su_max 0.000
_refine_ls_structure_factor_coef Fsqd
_refine_ls_weighting_details 'w = 1/[\s^2^(Fo^2^)+(0.0980P)^2^+0.0966P] where P=(Fo^2^+2Fc^2^)/3'
_refine_ls_weighting_scheme calc
_refine_ls_wR_factor_ref 0.1741
_reflns_number_gt 3429
_reflns_number_total 5463
_reflns_threshold_expression F^2^>2.0\s(F^2^)
_cod_data_source_file c6ra09210a1.cif
_cod_data_source_block User-defined
_cod_database_code 7236224

loop_
_symmetry_equiv_pos_site_id
_symmetry_equiv_pos_as_xyz
1 +X,+Y,+Z
2 -X,1/2+Y,1/2-Z
3 -X,-Y,-Z
4 +X,1/2-Y,1/2+Z

loop_
_atom_site_label
_atom_site_type_symbol
_atom_site_fract_x
_atom_site_fract_y
_atom_site_fract_z
_atom_site_U_iso_or_equiv
_atom_site_adp_type
_atom_site_occupancy
_atom_site_symmetry_multiplicity
_atom_site_calc_flag
_atom_site_refinement_flags
F1 F 0.06053(5) 1.02061(12) 0.3409(3) 0.1126(6) Uani 1.0 4 d .
F2 F 0.43263(6) 0.38920(16) 0.8183(2) 0.1249(7) Uani 1.0 4 d .
O1 O 0.24414(6) 0.80367(13) 0.0433(3) 0.1039(7) Uani 1.0 4 d .
O2 O 0.25272(6) 0.25753(13) 0.3760(3) 0.0936(6) Uani 1.0 4 d .
N1 N 0.17790(6) 0.58348(12) 0.1879(3) 0.0645(5) Uani 1.0 4 d .
N2 N 0.17905(6) 0.47462(12) 0.2002(3) 0.0647(5) Uani 1.0 4 d .
N3 N 0.30324(6) 0.49337(13) 0.23155(19) 0.0619(5) Uani 1.0 4 d .
N4 N 0.29972(6) 0.56816(13) 0.1161(2) 0.0604(5) Uani 1.0 4 d .
N5 N 0.23356(7) 0.46824(13) -0.0086(2) 0.0678(5) Uani 1.0 4 d .
C1 C 0.21335(7) 0.63492(15) 0.1186(3) 0.0615(5) Uani 1.0 4 d .
C2 C 0.22251(8) 0.41766(15) 0.1429(3) 0.0623(6) Uani 1.0 4 d .
C3 C 0.26638(8) 0.42779(15) 0.2565(3) 0.0605(5) Uani 1.0 4 d .
C4 C 0.25258(7) 0.57642(16) 0.0249(3) 0.0612(5) Uani 1.0 4 d .
C5 C 0.21165(8) 0.75582(16) 0.1145(3) 0.0688(6) Uani 1.0 4 d .
C6 C 0.17128(7) 0.82181(15) 0.1851(3) 0.0611(5) Uani 1.0 4 d .
C7 C 0.16620(9) 0.92874(17) 0.1300(3) 0.0769(7) Uani 1.0 4 d .
C8 C 0.12931(10) 0.99627(19) 0.1820(3) 0.0839(7) Uani 1.0 4 d .
C9 C 0.09790(8) 0.95573(19) 0.2898(4) 0.0769(7) Uani 1.0 4 d .
C10 C 0.10190(9) 0.8527(2) 0.3515(3) 0.0846(7) Uani 1.0 4 d .
C11 C 0.13903(9) 0.78563(17) 0.2980(3) 0.0731(6) Uani 1.0 4 d .
C12 C 0.13669(7) 0.42335(16) 0.2609(3) 0.0621(5) Uani 1.0 4 d .
C13 C 0.09210(8) 0.47907(18) 0.2587(3) 0.0748(7) Uani 1.0 4 d .
C14 C 0.05169(9) 0.4306(2) 0.3236(4) 0.0830(7) Uani 1.0 4 d .
C15 C 0.05365(9) 0.3268(2) 0.3907(3) 0.0794(7) Uani 1.0 4 d .
C16 C 0.09784(9) 0.27231(18) 0.3905(3) 0.0768(7) Uani 1.0 4 d .
C17 C 0.13919(8) 0.31891(16) 0.3260(3) 0.0704(6) Uani 1.0 4 d .
C18 C 0.00853(10) 0.2756(3) 0.4632(4) 0.1055(9) Uani 1.0 4 d .
C19 C 0.27634(8) 0.34363(18) 0.3792(3) 0.0691(6) Uani 1.0 4 d .
C20 C 0.31637(8) 0.36041(17) 0.5007(3) 0.0653(6) Uani 1.0 4 d .
C21 C 0.34352(9) 0.26923(18) 0.5493(3) 0.0719(6) Uani 1.0 4 d .
C22 C 0.38237(9) 0.2789(2) 0.6560(3) 0.0816(7) Uani 1.0 4 d .
C23 C 0.39357(10) 0.3800(3) 0.7151(3) 0.0854(7) Uani 1.0 4 d .
C24 C 0.36736(10) 0.4716(2) 0.6755(3) 0.0875(8) Uani 1.0 4 d .
C25 C 0.32845(9) 0.46138(19) 0.5662(3) 0.0779(7) Uani 1.0 4 d .
C26 C 0.34509(7) 0.61146(16) 0.0644(3) 0.0595(5) Uani 1.0 4 d .
C27 C 0.38878(8) 0.55698(18) 0.1026(3) 0.0684(6) Uani 1.0 4 d .
C28 C 0.43296(9) 0.5994(2) 0.0562(3) 0.0812(7) Uani 1.0 4 d .
C29 C 0.43561(9) 0.6960(3) -0.0282(3) 0.0913(8) Uani 1.0 4 d .
C30 C 0.39189(10) 0.7479(3) -0.0682(4) 0.0955(9) Uani 1.0 4 d .
C31 C 0.34711(9) 0.7070(2) -0.0228(3) 0.0788(7) Uani 1.0 4 d .
C32 C 0.48461(11) 0.7400(4) -0.0809(5) 0.1434(16) Uani 1.0 4 d .
H2 H 0.2146 0.3385 0.1257 0.0747 Uiso 1.0 4 calc R
H4 H 0.2578 0.6161 -0.0774 0.0734 Uiso 1.0 4 calc R
H5 H 0.2294 0.4384 -0.1034 0.0813 Uiso 1.0 4 calc R
H7 H 0.1886 0.9559 0.0549 0.0923 Uiso 1.0 4 calc R
H8 H 0.1260 1.0691 0.1433 0.1007 Uiso 1.0 4 calc R
H10 H 0.0798 0.8276 0.4290 0.1016 Uiso 1.0 4 calc R
H11 H 0.1424 0.7136 0.3397 0.0877 Uiso 1.0 4 calc R
H13 H 0.0896 0.5500 0.2128 0.0898 Uiso 1.0 4 calc R
H14 H 0.0216 0.4695 0.3225 0.0996 Uiso 1.0 4 calc R
H16 H 0.1000 0.2011 0.4356 0.0921 Uiso 1.0 4 calc R
H17 H 0.1692 0.2794 0.3265 0.0845 Uiso 1.0 4 calc R
H18A H -0.0185 0.3283 0.4590 0.1266 Uiso 1.0 4 calc R
H18B H 0.0159 0.2557 0.5743 0.1266 Uiso 1.0 4 calc R
H18C H -0.0008 0.2098 0.4030 0.1266 Uiso 1.0 4 calc R
H21 H 0.3351 0.1991 0.5080 0.0863 Uiso 1.0 4 calc R
H22 H 0.4010 0.2165 0.6878 0.0979 Uiso 1.0 4 calc R
H24 H 0.3755 0.5405 0.7214 0.1050 Uiso 1.0 4 calc R
H25 H 0.3100 0.5243 0.5361 0.0935 Uiso 1.0 4 calc R
H27 H 0.3881 0.4903 0.1609 0.0820 Uiso 1.0 4 calc R
H28 H 0.4623 0.5612 0.0831 0.0974 Uiso 1.0 4 calc R
H30 H 0.3927 0.8135 -0.1287 0.1146 Uiso 1.0 4 calc R
H31 H 0.3178 0.7447 -0.0517 0.0946 Uiso 1.0 4 calc R
H32A H 0.4892 0.8147 -0.0405 0.1721 Uiso 1.0 4 calc R
H32B H 0.4853 0.7406 -0.1975 0.1721 Uiso 1.0 4 calc R
H32C H 0.5110 0.6931 -0.0387 0.1721 Uiso 1.0 4 calc R

loop_
_atom_site_aniso_label
_atom_site_aniso_U_11
_atom_site_aniso_U_22
_atom_site_aniso_U_33
_atom_site_aniso_U_12
_atom_site_aniso_U_13
_atom_site_aniso_U_23
F1 0.0886(10) 0.0859(11) 0.1637(16) 0.0148(8) 0.0097(10) -0.0367(10)
F2 0.1228(13) 0.1373(15) 0.1122(13) 0.0261(11) -0.0428(11) -0.0162(11)
O1 0.0900(12) 0.0539(10) 0.1699(19) -0.0034(9) 0.0438(13) 0.0132(11)
O2 0.0947(12) 0.0670(11) 0.1184(15) -0.0135(9) -0.0132(11) 0.0338(10)
N1 0.0675(10) 0.0428(9) 0.0831(12) -0.0011(8) 0.0008(9) 0.0013(8)
N2 0.0688(11) 0.0412(9) 0.0842(12) -0.0015(8) 0.0042(9) 0.0007(8)
N3 0.0720(11) 0.0507(9) 0.0630(10) 0.0027(8) 0.0012(9) 0.0105(8)
N4 0.0637(10) 0.0544(9) 0.0630(10) 0.0028(8) -0.0002(8) 0.0131(8)
N5 0.0910(13) 0.0541(10) 0.0579(10) -0.0021(9) -0.0047(9) -0.0003(8)
C1 0.0653(12) 0.0454(11) 0.0736(13) 0.0018(9) -0.0030(10) 0.0047(9)
C2 0.0722(13) 0.0425(10) 0.0720(13) 0.0023(9) 0.0017(11) -0.0004(9)
C3 0.0714(13) 0.0460(11) 0.0641(12) 0.0028(9) 0.0013(10) 0.0046(9)
C4 0.0717(13) 0.0521(11) 0.0595(12) 0.0035(10) -0.0022(10) 0.0066(9)
C5 0.0688(13) 0.0480(12) 0.0895(15) -0.0010(10) 0.0011(12) 0.0067(11)
C6 0.0676(12) 0.0462(11) 0.0693(12) 0.0001(9) -0.0038(10) 0.0027(9)
C7 0.0956(17) 0.0524(12) 0.0830(15) 0.0062(12) 0.0096(13) 0.0092(11)
C8 0.1072(19) 0.0558(13) 0.0884(17) 0.0211(13) -0.0023(15) 0.0052(12)
C9 0.0682(14) 0.0609(14) 0.1011(18) 0.0084(11) -0.0043(13) -0.0210(13)
C10 0.0871(16) 0.0630(15) 0.1047(18) -0.0115(12) 0.0191(14) -0.0138(13)
C11 0.0891(16) 0.0462(11) 0.0843(15) -0.0008(11) 0.0091(13) 0.0023(10)
C12 0.0653(12) 0.0498(11) 0.0712(13) -0.0073(9) -0.0010(10) -0.0025(9)
C13 0.0720(14) 0.0609(13) 0.0912(16) -0.0047(11) -0.0062(12) 0.0117(12)
C14 0.0669(14) 0.0789(16) 0.1030(19) -0.0035(12) -0.0013(13) 0.0082(14)
C15 0.0785(15) 0.0770(16) 0.0825(15) -0.0223(13) -0.0010(12) 0.0016(13)
C16 0.0849(16) 0.0541(13) 0.0911(16) -0.0143(11) -0.0014(13) 0.0038(11)
C17 0.0742(14) 0.0485(12) 0.0884(15) -0.0078(10) -0.0012(12) 0.0011(10)
C18 0.0922(19) 0.103(2) 0.122(3) -0.0225(16) 0.0136(18) 0.0160(18)
C19 0.0754(14) 0.0549(12) 0.0771(14) 0.0027(11) 0.0061(11) 0.0157(11)
C20 0.0737(13) 0.0605(13) 0.0619(12) 0.0065(10) 0.0090(10) 0.0150(10)
C21 0.0803(15) 0.0621(13) 0.0738(14) 0.0075(11) 0.0085(12) 0.0129(11)
C22 0.0850(17) 0.0793(17) 0.0804(16) 0.0211(13) -0.0003(14) 0.0109(13)
C23 0.0906(17) 0.0961(19) 0.0690(14) 0.0186(15) -0.0095(13) 0.0003(13)
C24 0.113(2) 0.0786(17) 0.0702(15) 0.0108(15) -0.0083(15) -0.0066(12)
C25 0.0999(18) 0.0661(14) 0.0677(14) 0.0192(12) 0.0006(13) 0.0062(11)
C26 0.0629(12) 0.0569(11) 0.0589(11) 0.0025(9) 0.0049(10) 0.0050(9)
C27 0.0742(14) 0.0616(13) 0.0692(13) 0.0059(11) 0.0011(11) 0.0039(10)
C28 0.0668(14) 0.0957(18) 0.0811(16) 0.0063(13) 0.0030(12) 0.0096(14)
C29 0.0717(15) 0.120(3) 0.0828(17) -0.0095(15) 0.0038(13) 0.0274(16)
C30 0.0786(17) 0.106(2) 0.1021(19) -0.0083(14) 0.0080(15) 0.0468(16)
C31 0.0723(14) 0.0769(15) 0.0877(16) 0.0027(12) 0.0095(12) 0.0282(12)
C32 0.082(2) 0.201(4) 0.147(3) -0.023(3) 0.012(2) 0.077(3)

loop_
_atom_type_symbol
_atom_type_description
_atom_type_scat_dispersion_real
_atom_type_scat_dispersion_imag
_atom_type_scat_source
C C 0.0033 0.0016
;
International Tables for Crystallography
(1992, Vol. C, Tables 4.2.6.8 and 6.1.1.4)
;
H H 0.0000 0.0000
;
International Tables for Crystallography
(1992, Vol. C, Table 6.1.1.4)
;
N N 0.0061 0.0033
;
International Tables for Crystallography
(1992, Vol. C, Tables 4.2.6.8 and 6.1.1.4)
;
O O 0.0106 0.0060
;
International Tables for Crystallography
(1992, Vol. C, Tables 4.2.6.8 and 6.1.1.4)
;
F F 0.0171 0.0103
;
International Tables for Crystallography
(1992, Vol. C, Tables 4.2.6.8 and 6.1.1.4)
;

loop_
_geom_angle_atom_site_label_1
_geom_angle_atom_site_label_2
_geom_angle_atom_site_label_3
_geom_angle
_geom_angle_publ_flag
N2 N1 C1 119.90(17) yes
N1 N2 C2 117.68(16) yes
N1 N2 C12 116.68(16) yes
C2 N2 C12 125.56(15) yes
N4 N3 C3 119.66(17) yes
N3 N4 C4 117.80(16) yes
N3 N4 C26 115.41(16) yes
C4 N4 C26 124.55(16) yes
C2 N5 C4 107.45(16) yes
N1 C1 C4 123.03(17) yes
N1 C1 C5 117.94(18) yes
C4 C1 C5 118.59(18) yes
N2 C2 N5 105.91(16) yes
N2 C2 C3 112.80(17) yes
N5 C2 C3 109.68(18) yes
N3 C3 C2 123.24(18) yes
N3 C3 C19 114.20(19) yes
C2 C3 C19 120.68(18) yes
N4 C4 N5 109.94(16) yes
N4 C4 C1 112.21(16) yes
N5 C4 C1 105.98(16) yes
O1 C5 C1 117.6(2) yes
O1 C5 C6 118.93(18) yes
C1 C5 C6 123.40(19) yes
C5 C6 C7 116.14(19) yes
C5 C6 C11 125.95(18) yes
C7 C6 C11 117.9(2) yes
C6 C7 C8 121.5(3) yes
C7 C8 C9 118.2(3) yes
F1 C9 C8 119.2(3) yes
F1 C9 C10 117.9(3) yes
C8 C9 C10 123.0(3) yes
C9 C10 C11 118.3(3) yes
C6 C11 C10 121.1(2) yes
N2 C12 C13 119.93(18) yes
N2 C12 C17 120.91(18) yes
C13 C12 C17 119.1(2) yes
C12 C13 C14 119.6(2) yes
C13 C14 C15 122.0(3) yes
C14 C15 C16 117.7(3) yes
C14 C15 C18 121.0(3) yes
C16 C15 C18 121.3(3) yes
C15 C16 C17 121.6(3) yes
C12 C17 C16 119.9(2) yes
O2 C19 C3 119.5(2) yes
O2 C19 C20 120.4(2) yes
C3 C19 C20 120.06(19) yes
C19 C20 C21 117.76(19) yes
C19 C20 C25 123.8(2) yes
C21 C20 C25 118.4(2) yes
C20 C21 C22 121.2(2) yes
C21 C22 C23 118.5(3) yes
F2 C23 C22 118.1(3) yes
F2 C23 C24 119.0(3) yes
C22 C23 C24 122.9(3) yes
C23 C24 C25 118.3(3) yes
C20 C25 C24 120.7(3) yes
N4 C26 C27 119.86(18) yes
N4 C26 C31 121.52(19) yes
C27 C26 C31 118.6(2) yes
C26 C27 C28 120.3(2) yes
C27 C28 C29 121.7(3) yes
C28 C29 C30 117.3(3) yes
C28 C29 C32 120.8(3) yes
C30 C29 C32 121.8(3) yes
C29 C30 C31 122.0(3) yes
C26 C31 C30 120.0(3) yes
C2 N5 H5 126.279 no
C4 N5 H5 126.269 no
N2 C2 H2 109.451 no
N5 C2 H2 109.453 no
C3 C2 H2 109.453 no
N4 C4 H4 109.551 no
N5 C4 H4 109.546 no
C1 C4 H4 109.541 no
C6 C7 H7 119.255 no
C8 C7 H7 119.256 no
C7 C8 H8 120.910 no
C9 C8 H8 120.913 no
C9 C10 H10 120.856 no
C11 C10 H10 120.868 no
C6 C11 H11 119.434 no
C10 C11 H11 119.433 no
C12 C13 H13 120.191 no
C14 C13 H13 120.214 no
C13 C14 H14 118.985 no
C15 C14 H14 118.986 no
C15 C16 H16 119.190 no
C17 C16 H16 119.189 no
C12 C17 H17 120.047 no
C16 C17 H17 120.054 no
C15 C18 H18A 109.473 no
C15 C18 H18B 109.469 no
C15 C18 H18C 109.463 no
H18A C18 H18B 109.476 no
H18A C18 H18C 109.477 no
H18B C18 H18C 109.468 no
C20 C21 H21 119.407 no
C22 C21 H21 119.436 no
C21 C22 H22 120.757 no
C23 C22 H22 120.768 no
C23 C24 H24 120.848 no
C25 C24 H24 120.832 no
C20 C25 H25 119.646 no
C24 C25 H25 119.641 no
C26 C27 H27 119.837 no
C28 C27 H27 119.850 no
C27 C28 H28 119.152 no
C29 C28 H28 119.160 no
C29 C30 H30 118.983 no
C31 C30 H30 118.985 no
C26 C31 H31 120.026 no
C30 C31 H31 119.998 no
C29 C32 H32A 109.475 no
C29 C32 H32B 109.474 no
C29 C32 H32C 109.470 no
H32A C32 H32B 109.476 no
H32A C32 H32C 109.468 no
H32B C32 H32C 109.465 no

loop_
_geom_bond_atom_site_label_1
_geom_bond_atom_site_label_2
_geom_bond_distance
_geom_bond_publ_flag
F1 C9 1.370(3) yes
F2 C23 1.361(3) yes
O1 C5 1.231(3) yes
O2 C19 1.233(3) yes
N1 N2 1.334(2) yes
N1 C1 1.304(3) yes
N2 C2 1.468(3) yes
N2 C12 1.422(3) yes
N3 N4 1.334(3) yes
N3 C3 1.308(3) yes
N4 C4 1.484(3) yes
N4 C26 1.425(3) yes
N5 C2 1.453(3) yes
N5 C4 1.445(3) yes
C1 C4 1.524(3) yes
C1 C5 1.478(3) yes
C2 C3 1.516(3) yes
C3 C19 1.476(3) yes
C5 C6 1.500(3) yes
C6 C7 1.391(3) yes
C6 C11 1.384(4) yes
C7 C8 1.382(4) yes
C8 C9 1.357(4) yes
C9 C10 1.364(4) yes
C10 C11 1.388(4) yes
C12 C13 1.395(3) yes
C12 C17 1.389(3) yes
C13 C14 1.377(4) yes
C14 C15 1.388(4) yes
C15 C16 1.378(4) yes
C15 C18 1.523(4) yes
C16 C17 1.387(4) yes
C19 C20 1.489(3) yes
C20 C21 1.393(3) yes
C20 C25 1.386(3) yes
C21 C22 1.376(4) yes
C22 C23 1.362(4) yes
C23 C24 1.364(4) yes
C24 C25 1.391(4) yes
C26 C27 1.396(3) yes
C26 C31 1.379(4) yes
C27 C28 1.379(4) yes
C28 C29 1.378(4) yes
C29 C30 1.385(4) yes
C29 C32 1.519(5) yes
C30 C31 1.384(4) yes
N5 H5 0.880 no
C2 H2 1.000 no
C4 H4 1.000 no
C7 H7 0.950 no
C8 H8 0.950 no
C10 H10 0.950 no
C11 H11 0.950 no
C13 H13 0.950 no
C14 H14 0.950 no
C16 H16 0.950 no
C17 H17 0.950 no
C18 H18A 0.980 no
C18 H18B 0.980 no
C18 H18C 0.980 no
C21 H21 0.950 no
C22 H22 0.950 no
C24 H24 0.950 no
C25 H25 0.950 no
C27 H27 0.950 no
C28 H28 0.950 no
C30 H30 0.950 no
C31 H31 0.950 no
C32 H32A 0.980 no
C32 H32B 0.980 no
C32 H32C 0.980 no

loop_
_geom_contact_atom_site_label_1
_geom_contact_atom_site_label_2
_geom_contact_distance
_geom_contact_publ_flag
_geom_contact_site_symmetry_2
F2 C21 3.589(3) no .
O1 N1 3.478(3) no .
O1 N4 3.302(3) no .
O1 C4 2.789(3) no .
O1 C7 2.734(3) no .
O1 C31 3.114(3) no .
O2 N3 3.429(3) no .
O2 C2 2.872(3) no .
O2 C17 3.206(3) no .
O2 C21 2.845(3) no .
O2 C25 3.585(3) no .
N1 N4 3.402(3) no .
N1 N5 2.674(3) no .
N1 C3 3.116(3) no .
N1 C6 2.916(3) no .
N1 C11 2.851(3) no .
N1 C13 2.747(3) no .
N2 N3 3.403(3) no .
N2 N4 3.576(3) no .
N2 C4 2.811(3) no .
N2 C19 3.415(3) no .
N3 N5 2.753(3) no .
N3 C1 3.129(3) no .
N3 C20 2.798(3) no .
N3 C25 2.902(3) no .
N3 C27 2.714(3) no .
N3 C31 3.597(3) no .
N4 C2 2.811(3) no .
N4 C5 3.322(3) no .
N4 C19 3.589(3) no .
N5 C12 3.570(3) no .
N5 C26 3.551(3) no .
C1 C2 2.672(3) no .
C1 C3 3.122(3) no .
C1 C11 3.153(3) no .
C1 C12 3.553(3) no .
C2 C17 3.031(3) no .
C3 C4 2.679(3) no .
C3 C12 3.543(3) no .
C3 C25 3.094(3) no .
C3 C26 3.527(3) no .
C4 C31 3.070(4) no .
C6 C9 2.749(3) no .
C7 C10 2.753(4) no .
C8 C11 2.761(4) no .
C12 C15 2.802(4) no .
C13 C16 2.760(4) no .
C14 C17 2.751(4) no .
C20 C23 2.746(4) no .
C21 C24 2.760(4) no .
C22 C25 2.765(4) no .
C26 C29 2.808(4) no .
C27 C30 2.740(4) no .
C28 C31 2.753(4) no .
F1 C13 3.591(3) no 4_565
F1 C14 3.505(3) no 2_555
F1 C16 3.261(3) no 1_565
F1 C18 3.584(4) no 1_565
F2 C27 3.389(3) no 1_556
F2 C28 3.253(4) no 1_556
F2 C32 3.556(5) no 2_645
F2 C32 3.492(4) no 3_666
O2 N5 2.974(3) no 4_555
O2 C2 3.222(3) no 4_555
N1 C10 3.547(3) no 4_564
N5 O2 2.974(3) no 4_554
C1 C11 3.466(3) no 4_564
C2 O2 3.222(3) no 4_554
C5 C11 3.312(4) no 4_564
C6 C11 3.593(4) no 4_564
C10 N1 3.547(3) no 4_565
C11 C1 3.466(3) no 4_565
C11 C5 3.312(4) no 4_565
C11 C6 3.593(4) no 4_565
C13 F1 3.591(3) no 4_564
C14 F1 3.505(3) no 2_545
C16 F1 3.261(3) no 1_545
C18 F1 3.584(4) no 1_545
C21 C22 3.545(4) no 4_554
C22 C21 3.545(4) no 4_555
C27 F2 3.389(3) no 1_554
C28 F2 3.253(4) no 1_554
C32 F2 3.556(5) no 2_655
C32 F2 3.492(4) no 3_666
F1 H8 2.5419 no .
F1 H10 2.5222 no .
F2 H22 2.5190 no .
F2 H24 2.5390 no .
O1 H4 2.5363 no .
O1 H7 2.4035 no .
O1 H31 2.2989 no .
O2 H2 2.5220 no .
O2 H17 2.3238 no .
O2 H21 2.5806 no .
N1 H2 3.2028 no .
N1 H4 3.1846 no .
N1 H5 3.3595 no .
N1 H11 2.2715 no .
N1 H13 2.4598 no .
N2 H5 2.9624 no .
N2 H11 3.3104 no .
N2 H13 2.6149 no .
N2 H17 2.6257 no .
N3 H2 3.1792 no .
N3 H4 3.2164 no .
N3 H5 3.4819 no .
N3 H25 2.5873 no .
N3 H27 2.4071 no .
N4 H5 3.0666 no .
N4 H25 3.5714 no .
N4 H27 2.6111 no .
N4 H31 2.6294 no .
C1 H5 3.0774 no .
C1 H11 2.8849 no .
C1 H31 3.4920 no .
C2 H4 3.2125 no .
C2 H17 2.7326 no .
C3 H5 3.1631 no .
C3 H17 3.2801 no .
C3 H25 2.8588 no .
C3 H27 3.5235 no .
C4 H2 3.2060 no .
C4 H31 2.8053 no .
C5 H4 2.6840 no .
C5 H7 2.5696 no .
C5 H11 2.7594 no .
C5 H31 3.2531 no .
C6 H8 3.2781 no .
C6 H10 3.2730 no .
C7 H11 3.2386 no .
C8 H10 3.2440 no .
C9 H7 3.2073 no .
C9 H11 3.2196 no .
C10 H8 3.2452 no .
C11 H7 3.2365 no .
C11 H13 3.2500 no .
C12 H2 2.6503 no .
C12 H14 3.2496 no .
C12 H16 3.2558 no .
C13 H11 3.2407 no .
C13 H17 3.2608 no .
C14 H16 3.2278 no .
C14 H18A 2.5786 no .
C14 H18B 3.1711 no .
C14 H18C 3.1348 no .
C15 H13 3.2719 no .
C15 H17 3.2665 no .
C16 H14 3.2252 no .
C16 H18A 3.3163 no .
C16 H18B 2.7588 no .
C16 H18C 2.8057 no .
C17 H2 2.7054 no .
C17 H13 3.2608 no .
C18 H14 2.6745 no .
C18 H16 2.6755 no .
C19 H2 2.6804 no .
C19 H17 3.0509 no .
C19 H21 2.6002 no .
C19 H25 2.7172 no .
C20 H22 3.2712 no .
C20 H24 3.2739 no .
C21 H25 3.2481 no .
C22 H24 3.2481 no .
C23 H21 3.2111 no .
C23 H25 3.2238 no .
C24 H22 3.2478 no .
C25 H21 3.2456 no .
C26 H4 2.6368 no .
C26 H28 3.2596 no .
C26 H30 3.2437 no .
C27 H31 3.2497 no .
C28 H30 3.2198 no .
C28 H32A 3.1612 no .
C28 H32B 3.1169 no .
C28 H32C 2.5652 no .
C29 H27 3.2592 no .
C29 H31 3.2733 no .
C30 H28 3.2219 no .
C30 H32A 2.7830 no .
C30 H32B 2.7993 no .
C30 H32C 3.3245 no .
C31 H4 2.7075 no .
C31 H27 3.2462 no .
C32 H28 2.6611 no .
C32 H30 2.6867 no .
H2 H5 2.3228 no .
H2 H17 2.2399 no .
H4 H5 2.3126 no .
H4 H31 2.2753 no .
H7 H8 2.3340 no .
H10 H11 2.3419 no .
H11 H13 2.6688 no .
H13 H14 2.3159 no .
H14 H18A 2.3566 no .
H14 H18B 3.3656 no .
H14 H18C 3.3034 no .
H16 H17 2.3265 no .
H16 H18B 2.6871 no .
H16 H18C 2.7634 no .
H21 H22 2.3285 no .
H24 H25 2.3477 no .
H27 H28 2.3147 no .
H28 H32A 3.3528 no .
H28 H32B 3.2904 no .
H28 H32C 2.3418 no .
H30 H31 2.3192 no .
H30 H32A 2.7184 no .
H30 H32B 2.7565 no .
F1 H13 3.3158 no 4_565
F1 H14 2.6708 no 2_555
F1 H16 2.5707 no 1_565
F1 H18C 2.9094 no 1_565
F2 H21 3.3210 no 4_555
F2 H22 3.4914 no 4_555
F2 H27 3.3869 no 1_556
F2 H28 3.1493 no 1_556
F2 H28 3.0260 no 3_666
F2 H32A 3.3312 no 2_645
F2 H32B 3.0778 no 2_645
F2 H32C 2.5791 no 3_666
O1 H4 3.3440 no 4_565
O1 H11 3.2309 no 4_564
O1 H25 2.7666 no 4_564
O2 H2 2.6403 no 4_555
O2 H5 2.4834 no 4_555
N1 H7 3.1261 no 4_565
N1 H10 3.5728 no 4_564
N2 H7 3.1019 no 4_565
N3 H21 3.1456 no 4_554
N3 H30 3.5707 no 4_565
N4 H21 3.5296 no 4_554
N4 H30 3.5824 no 4_565
N5 H21 3.4437 no 4_554
C1 H11 3.5243 no 4_564
C2 H21 3.5988 no 4_554
C3 H21 3.2379 no 4_554
C5 H4 3.2491 no 4_565
C5 H11 2.9682 no 4_564
C6 H4 3.1441 no 4_565
C6 H11 3.0166 no 4_564
C7 H4 3.5027 no 4_565
C7 H5 3.2278 no 4_565
C7 H11 3.0502 no 4_564
C8 H5 3.3312 no 4_565
C8 H16 3.3945 no 1_565
C9 H13 3.5660 no 4_565
C9 H14 3.3756 no 2_555
C9 H16 3.2368 no 1_565
C9 H18A 3.3531 no 2_555
C10 H13 3.2837 no 4_565
C10 H18A 3.4283 no 2_555
C10 H18A 3.5772 no 3_566
C10 H18B 3.5509 no 3_566
C10 H18C 3.5716 no 3_566
C11 H4 3.5880 no 4_565
C12 H7 3.1772 no 4_565
C12 H8 3.2339 no 4_565
C12 H16 3.2600 no 4_554
C13 H8 3.3874 no 4_565
C13 H16 3.5048 no 4_554
C14 H8 3.3221 no 4_565
C14 H18A 3.5929 no 3_566
C14 H18B 3.2261 no 4_554
C15 H8 3.1304 no 4_565
C15 H18B 2.9982 no 4_554
C16 H8 3.3387 no 1_545
C16 H8 2.9606 no 4_565
C16 H18B 3.4425 no 4_554
C17 H7 3.5969 no 4_565
C17 H8 3.4298 no 1_545
C17 H8 3.0252 no 4_565
C17 H16 3.4303 no 4_554
C18 H10 2.8892 no 3_566
C18 H18B 3.2998 no 4_554
C19 H2 3.5010 no 4_555
C19 H21 3.5821 no 4_554
C21 H22 3.4580 no 4_554
C21 H27 3.5138 no 4_555
C22 H21 3.2682 no 4_555
C22 H27 3.2920 no 4_555
C22 H32C 3.2707 no 2_645
C23 H21 3.1223 no 4_555
C26 H24 3.1406 no 1_554
C26 H30 2.9984 no 4_565
C27 H21 3.5363 no 4_554
C27 H22 3.4300 no 4_554
C27 H24 3.2185 no 1_554
C27 H30 2.7550 no 4_565
C28 H24 3.2638 no 1_554
C28 H30 3.0819 no 4_565
C28 H32B 3.1582 no 4_565
C29 H24 3.2463 no 1_554
C29 H30 3.5854 no 4_565
C29 H32B 3.1540 no 4_565
C30 H24 3.1131 no 1_554
C30 H24 3.5853 no 4_564
C31 H24 3.0717 no 1_554
C31 H25 3.4742 no 4_564
C31 H30 3.5134 no 4_565
C32 H22 3.2871 no 2_655
C32 H32B 3.2280 no 4_565
H2 O2 2.6403 no 4_554
H2 C19 3.5010 no 4_554
H2 H16 3.5086 no 4_554
H2 H17 3.1248 no 4_554
H2 H21 3.4894 no 4_554
H4 O1 3.3440 no 4_564
H4 C5 3.2491 no 4_564
H4 C6 3.1441 no 4_564
H4 C7 3.5027 no 4_564
H4 C11 3.5880 no 4_564
H5 O2 2.4834 no 4_554
H5 C7 3.2278 no 4_564
H5 C8 3.3312 no 4_564
H5 H7 3.3118 no 4_564
H5 H8 3.4910 no 4_564
H5 H17 3.1753 no 4_554
H5 H21 3.4457 no 4_554
H7 N1 3.1261 no 4_564
H7 N2 3.1019 no 4_564
H7 C12 3.1772 no 4_564
H7 C17 3.5969 no 4_564
H7 H5 3.3118 no 4_565
H7 H11 3.0046 no 4_564
H7 H25 3.3311 no 4_564
H8 C12 3.2339 no 4_564
H8 C13 3.3874 no 4_564
H8 C14 3.3221 no 4_564
H8 C15 3.1304 no 4_564
H8 C16 3.3387 no 1_565
H8 C16 2.9606 no 4_564
H8 C17 3.4298 no 1_565
H8 C17 3.0252 no 4_564
H8 H5 3.4910 no 4_565
H8 H16 3.0366 no 1_565
H8 H16 3.3703 no 4_564
H8 H17 3.2027 no 1_565
H8 H17 3.4727 no 4_564
H10 N1 3.5728 no 4_565
H10 C18 2.8892 no 3_566
H10 H13 2.8194 no 4_565
H10 H18A 2.7192 no 3_566
H10 H18B 2.8065 no 3_566
H10 H18C 2.6487 no 3_566
H11 O1 3.2309 no 4_565
H11 C1 3.5243 no 4_565
H11 C5 2.9682 no 4_565
H11 C6 3.0166 no 4_565
H11 C7 3.0502 no 4_565
H11 H7 3.0046 no 4_565
H13 F1 3.3158 no 4_564
H13 C9 3.5660 no 4_564
H13 C10 3.2837 no 4_564
H13 H10 2.8194 no 4_564
H13 H18C 3.2412 no 2_555
H14 F1 2.6708 no 2_545
H14 C9 3.3756 no 2_545
H14 H14 3.3193 no 3_566
H14 H18A 3.0793 no 3_566
H14 H18B 3.4519 no 4_554
H14 H18C 3.5298 no 2_555
H16 F1 2.5707 no 1_545
H16 C8 3.3945 no 1_545
H16 C9 3.2368 no 1_545
H16 C12 3.2600 no 4_555
H16 C13 3.5048 no 4_555
H16 C17 3.4303 no 4_555
H16 H2 3.5086 no 4_555
H16 H8 3.0366 no 1_545
H16 H8 3.3703 no 4_565
H17 H2 3.1248 no 4_555
H17 H5 3.1753 no 4_555
H17 H8 3.2027 no 1_545
H17 H8 3.4727 no 4_565
H18A C9 3.3531 no 2_545
H18A C10 3.4283 no 2_545
H18A C10 3.5772 no 3_566
H18A C14 3.5929 no 3_566
H18A H10 2.7192 no 3_566
H18A H14 3.0793 no 3_566
H18A H18B 3.5409 no 4_554
H18B C10 3.5509 no 3_566
H18B C14 3.2261 no 4_555
H18B C15 2.9982 no 4_555
H18B C16 3.4425 no 4_555
H18B C18 3.2998 no 4_555
H18B H10 2.8065 no 3_566
H18B H14 3.4519 no 4_555
H18B H18A 3.5409 no 4_555
H18B H18C 2.8412 no 4_555
H18C F1 2.9094 no 1_545
H18C C10 3.5716 no 3_566
H18C H10 2.6487 no 3_566
H18C H13 3.2412 no 2_545
H18C H14 3.5298 no 2_545
H18C H18B 2.8412 no 4_554
H21 F2 3.3210 no 4_554
H21 N3 3.1456 no 4_555
H21 N4 3.5296 no 4_555
H21 N5 3.4437 no 4_555
H21 C2 3.5988 no 4_555
H21 C3 3.2379 no 4_555
H21 C19 3.5821 no 4_555
H21 C22 3.2682 no 4_554
H21 C23 3.1223 no 4_554
H21 C27 3.5363 no 4_555
H21 H2 3.4894 no 4_555
H21 H5 3.4457 no 4_555
H21 H22 3.4332 no 4_554
H21 H27 3.0001 no 4_555
H22 F2 3.4914 no 4_554
H22 C21 3.4580 no 4_555
H22 C27 3.4300 no 4_555
H22 C32 3.2871 no 2_645
H22 H21 3.4332 no 4_555
H22 H27 2.5597 no 4_555
H22 H32A 3.4886 no 2_645
H22 H32B 3.1204 no 2_645
H22 H32C 2.7547 no 2_645
H24 C26 3.1406 no 1_556
H24 C27 3.2185 no 1_556
H24 C28 3.2638 no 1_556
H24 C29 3.2463 no 1_556
H24 C30 3.1131 no 1_556
H24 C30 3.5853 no 4_565
H24 C31 3.0717 no 1_556
H24 H30 3.5903 no 1_556
H24 H30 3.4809 no 4_565
H24 H31 3.5343 no 1_556
H25 O1 2.7666 no 4_565
H25 C31 3.4742 no 4_565
H25 H7 3.3311 no 4_565
H25 H30 3.3327 no 4_565
H25 H31 2.9249 no 4_565
H27 F2 3.3869 no 1_554
H27 C21 3.5138 no 4_554
H27 C22 3.2920 no 4_554
H27 H21 3.0001 no 4_554
H27 H22 2.5597 no 4_554
H27 H30 2.9771 no 4_565
H28 F2 3.1493 no 1_554
H28 F2 3.0260 no 3_666
H28 H28 2.9275 no 3_665
H28 H30 3.4732 no 4_565
H28 H32A 3.5641 no 4_565
H28 H32B 3.0958 no 4_565
H28 H32C 3.2133 no 3_665
H30 N3 3.5707 no 4_564
H30 N4 3.5824 no 4_564
H30 C26 2.9984 no 4_564
H30 C27 2.7550 no 4_564
H30 C28 3.0819 no 4_564
H30 C29 3.5854 no 4_564
H30 C31 3.5134 no 4_564
H30 H24 3.5903 no 1_554
H30 H24 3.4809 no 4_564
H30 H25 3.3327 no 4_564
H30 H27 2.9771 no 4_564
H30 H28 3.4732 no 4_564
H31 H24 3.5343 no 1_554
H31 H25 2.9249 no 4_564
H32A F2 3.3312 no 2_655
H32A H22 3.4886 no 2_655
H32A H28 3.5641 no 4_564
H32A H32B 2.9633 no 4_565
H32B F2 3.0778 no 2_655
H32B C28 3.1582 no 4_564
H32B C29 3.1540 no 4_564
H32B C32 3.2280 no 4_564
H32B H22 3.1204 no 2_655
H32B H28 3.0958 no 4_564
H32B H32A 2.9633 no 4_564
H32B H32C 3.0771 no 4_564
H32C F2 2.5791 no 3_666
H32C C22 3.2707 no 2_655
H32C H22 2.7547 no 2_655
H32C H28 3.2133 no 3_665
H32C H32B 3.0771 no 4_565

loop_
_geom_hbond_atom_site_label_D
_geom_hbond_atom_site_label_H
_geom_hbond_atom_site_label_A
_geom_hbond_site_symmetry_A
_geom_hbond_distance_DA
_geom_hbond_distance_DH
_geom_hbond_distance_HA
_geom_hbond_angle_DHA
_geom_hbond_publ_flag
N5 H5 O2 4_554 2.974(3) 0.880 2.483 115.8 no

loop_
_geom_torsion_atom_site_label_1
_geom_torsion_atom_site_label_2
_geom_torsion_atom_site_label_3
_geom_torsion_atom_site_label_4
_geom_torsion
_geom_torsion_publ_flag
N2 N1 C1 C4 10.6(3) no
N2 N1 C1 C5 -177.18(16) no
C1 N1 N2 C2 3.8(3) no
C1 N1 N2 C12 -173.18(16) no
N1 N2 C2 N5 -43.9(3) no
N1 N2 C2 C3 76.1(2) no
N1 N2 C12 C13 19.5(3) no
N1 N2 C12 C17 -159.08(17) no
C2 N2 C12 C13 -157.26(17) no
C2 N2 C12 C17 24.2(3) no
C12 N2 C2 N5 132.80(19) no
C12 N2 C2 C3 -107.2(2) no
N4 N3 C3 C2 11.2(3) no
N4 N3 C3 C19 175.62(14) no
C3 N3 N4 C4 2.6(3) no
C3 N3 N4 C26 -161.13(16) no
N3 N4 C4 N5 -41.3(3) no
N3 N4 C4 C1 76.41(19) no
N3 N4 C26 C27 16.4(3) no
N3 N4 C26 C31 -163.38(15) no
C4 N4 C26 C27 -146.15(17) no
C4 N4 C26 C31 34.1(3) no
C26 N4 C4 N5 120.89(18) no
C26 N4 C4 C1 -121.44(18) no
C2 N5 C4 N4 64.55(19) no
C2 N5 C4 C1 -56.92(19) no
C4 N5 C2 N2 71.58(18) no
C4 N5 C2 C3 -50.42(19) no
N1 C1 C4 N4 -103.1(2) no
N1 C1 C4 N5 16.9(3) no
N1 C1 C5 O1 -177.11(18) no
N1 C1 C5 C6 -0.3(3) no
C4 C1 C5 O1 -4.5(3) no
C4 C1 C5 C6 172.34(17) no
C5 C1 C4 N4 84.7(2) no
C5 C1 C4 N5 -155.26(17) no
N2 C2 C3 N3 -103.7(2) no
N2 C2 C3 C19 92.81(19) no
N5 C2 C3 N3 14.1(3) no
N5 C2 C3 C19 -149.40(16) no
N3 C3 C19 O2 -155.27(18) no
N3 C3 C19 C20 21.6(3) no
C2 C3 C19 O2 9.6(3) no
C2 C3 C19 C20 -173.53(16) no
O1 C5 C6 C7 16.4(3) no
O1 C5 C6 C11 -163.9(2) no
C1 C5 C6 C7 -160.40(18) no
C1 C5 C6 C11 19.3(4) no
C5 C6 C7 C8 177.73(18) no
C5 C6 C11 C10 -177.87(18) no
C7 C6 C11 C10 1.8(4) no
C11 C6 C7 C8 -2.0(4) no
C6 C7 C8 C9 0.3(4) no
C7 C8 C9 F1 -178.9(2) no
C7 C8 C9 C10 1.6(4) no
F1 C9 C10 C11 178.71(19) no
C8 C9 C10 C11 -1.8(4) no
C9 C10 C11 C6 -0.0(4) no
N2 C12 C13 C14 -177.36(18) no
N2 C12 C17 C16 177.34(17) no
C13 C12 C17 C16 -1.2(3) no
C17 C12 C13 C14 1.2(4) no
C12 C13 C14 C15 -0.6(4) no
C13 C14 C15 C16 -0.1(4) no
C13 C14 C15 C18 179.4(2) no
C14 C15 C16 C17 0.1(4) no
C18 C15 C16 C17 -179.4(3) no
C15 C16 C17 C12 0.6(4) no
O2 C19 C20 C21 33.4(3) no
O2 C19 C20 C25 -147.4(2) no
C3 C19 C20 C21 -143.38(19) no
C3 C19 C20 C25 35.8(3) no
C19 C20 C21 C22 177.27(18) no
C19 C20 C25 C24 -177.91(19) no
C21 C20 C25 C24 1.2(4) no
C25 C20 C21 C22 -1.9(4) no
C20 C21 C22 C23 0.7(4) no
C21 C22 C23 F2 -178.8(2) no
C21 C22 C23 C24 1.4(4) no
F2 C23 C24 C25 178.1(2) no
C22 C23 C24 C25 -2.1(4) no
C23 C24 C25 C20 0.7(4) no
N4 C26 C27 C28 -178.58(16) no
N4 C26 C31 C30 178.68(17) no
C27 C26 C31 C30 -1.1(3) no
C31 C26 C27 C28 1.2(3) no
C26 C27 C28 C29 0.1(4) no
C27 C28 C29 C30 -1.5(4) no
C27 C28 C29 C32 -178.8(2) no
C28 C29 C30 C31 1.6(4) no
C32 C29 C30 C31 178.8(3) no
C29 C30 C31 C26 -0.3(4) no
